data_2002551
loop_
_publ_author_name
'Wilkens, J'
'Mueller-Buschbaum, Hk'

_publ_section_title
;
Single-crystal investigation of a new ruthenium chloride oxide, Ba7 Ru4
O15 Cl2
;
_journal_name_full 'Acta Chemica Scandinavica (43,1989-)'
_journal_page_first 812
_journal_page_last 815
_journal_paper_doi 10.3891/acta.chem.scand.45-0812
_journal_volume 45
_journal_year 1991
_chemical_formula_structural 'Ba7 Ru4 O15 Cl2'
_chemical_formula_sum 'Ba7 Cl2 O15 Ru4'
_chemical_name_systematic 'Barium ruthenium oxide chloride (7/4/15/2)'
_space_group_IT_number 166
_symmetry_cell_setting trigonal
_symmetry_space_group_name_Hall '-R 3 2"'
_symmetry_space_group_name_H-M 'R -3 m :H'
_cell_angle_alpha 90
_cell_angle_beta 90
_cell_angle_gamma 120
_cell_formula_units_Z 3
_cell_length_a 5.7785(4)
_cell_length_b 5.7785(4)
_cell_length_c 51.67299(600)
_cell_volume 1494.3
_refine_ls_R_factor_all 0.053
_cod_original_sg_symbol_H-M 'R -3 m H'
_cod_database_code 2002551

loop_
_symmetry_equiv_pos_as_xyz
x,y,z
-y,x-y,z
y-x,-x,z
-y,-x,z
x,x-y,z
y-x,y,z
-x,-y,-z
y,y-x,-z
x-y,x,-z
y,x,-z
-x,y-x,-z
x-y,-y,-z
1/3+x,2/3+y,2/3+z
2/3+x,1/3+y,1/3+z
1/3-y,2/3+x-y,2/3+z
2/3-y,1/3+x-y,1/3+z
1/3-x+y,2/3-x,2/3+z
2/3-x+y,1/3-x,1/3+z
1/3-y,2/3-x,2/3+z
2/3-y,1/3-x,1/3+z
1/3+x,2/3+x-y,2/3+z
2/3+x,1/3+x-y,1/3+z
1/3-x+y,2/3+y,2/3+z
2/3-x+y,1/3+y,1/3+z
1/3-x,2/3-y,2/3-z
2/3-x,1/3-y,1/3-z
1/3+y,2/3-x+y,2/3-z
2/3+y,1/3-x+y,1/3-z
1/3+x-y,2/3+x,2/3-z
2/3+x-y,1/3+x,1/3-z
1/3+y,2/3+x,2/3-z
2/3+y,1/3+x,1/3-z
1/3-x,2/3-x+y,2/3-z
2/3-x,1/3-x+y,1/3-z
1/3+x-y,2/3-y,2/3-z
2/3+x-y,1/3-y,1/3-z

loop_
_atom_site_aniso_label
_atom_site_aniso_U_11
_atom_site_aniso_U_12
_atom_site_aniso_U_13
_atom_site_aniso_U_22
_atom_site_aniso_U_23
_atom_site_aniso_U_33
Ba1 0.0069(5) 0.0034(2) 0. 0.0069(5) 0. 0.0123(7)
Ba2 0.0072(3) 0.0036(2) 0. 0.0072(3) 0. 0.0070(5)
Ba3 0.0089(4) 0.0044(2) 0. 0.0089(4) 0. 0.0190(6)
Ba4 0.0237(5) 0.0119(3) 0. 0.0237(5) 0. 0.0101(6)
Ru1 0.0010(4) 0.0005(2) 0. 0.0010(4) 0. 0.0025(5)
Ru2 0.0038(4) 0.0019(2) 0. 0.0038(4) 0. 0.0063(6)
Cl1 0.0616(45) 0.0308(22) 0. 0.0616(45) 0. 0.0137(29)

loop_
_atom_site_label
_atom_site_type_symbol
_atom_site_symmetry_multiplicity
_atom_site_Wyckoff_symbol
_atom_site_fract_x
_atom_site_fract_y
_atom_site_fract_z
_atom_site_occupancy
_atom_site_attached_hydrogens
_atom_site_calc_flag
Ba1 Ba2+ 3 a 0. 0. 0. 1. 0 d
Ba2 Ba2+ 6 c 0. 0. 0.71422(2) 1. 0 d
Ba3 Ba2+ 6 c 0. 0. 0.08441(3) 1. 0 d
Ba4 Ba2+ 6 c 0. 0. 0.79754(3) 1. 0 d
Ru1 Ru4+ 6 c 0. 0. 0.35390(3) 1. 0 d
Ru2 Ru5+ 6 c 0. 0. 0.40665(3) 1. 0 d
Cl1 Cl1- 6 c 0. 0. 0.1422(2) 1. 0 d
O1 O2- 9 e 0.5 0. 0. 1. 0 d
O2 O2- 18 h 0.504(1) 0.496(1) 0.9086(2) 1. 0 d
O3 O2- 18 h 0.183(1) 0.817(1) 0.0451(2) 1. 0 d

loop_
_atom_type_symbol
_atom_type_oxidation_number
Ba2+ 2.000
Ru4+ 4.000
Ru5+ 5.000
Cl1- -1.000
O2- -2.000
